data_4515570
loop_
_publ_author_name
'Shirase, Satoru'
'Shinohara, Koichi'
'Tsurugi, Hayato'
'Mashima, Kazushi'

_publ_section_title
;
 Oxidation of Alcohols to Carbonyl Compounds Catalyzed by Oxo-Bridged
 Dinuclear Cerium Complexes with Pentadentate Schiff-Base Ligands under a
 Dioxygen Atmosphere
;
_journal_issue 8
_journal_name_full 'ACS Catalysis'
_journal_page_first 6939
_journal_paper_doi 10.1021/acscatal.8b01718
_journal_volume 8
_journal_year 2018
_chemical_formula_moiety 'C26 H35 Ce N5 O8, C6 H16 N'
_chemical_formula_sum 'C32 H51 Ce N6 O8'
_chemical_formula_weight 787.91
_space_group_crystal_system triclinic
_space_group_IT_number 2
_space_group_name_Hall '-P 1'
_space_group_name_H-M_alt 'P -1'
_atom_sites_solution_hydrogens geom
_atom_sites_solution_primary direct
_atom_sites_solution_secondary difmap
_cell_angle_alpha 67.599(3)
_cell_angle_beta 80.635(4)
_cell_angle_gamma 78.648(4)
_cell_formula_units_Z 4
_cell_length_a 11.5006(6)
_cell_length_b 17.4646(8)
_cell_length_c 20.0865(9)
_cell_measurement_reflns_used 10153
_cell_measurement_temperature 113
_cell_measurement_theta_max 27.50
_cell_measurement_theta_min 3.10
_cell_volume 3639.9(3)
_computing_cell_refinement 'CrystalClear-SM Expert 2.1 b45'
_computing_data_collection 'CrystalClear-SM Expert 2.1 b45 (Rigaku, 2015)'
_computing_data_reduction 'CrystalClear-SM Expert 2.1 b45'
_computing_molecular_graphics 'CrystalStructure 4.2.4'
_computing_publication_material 'CrystalStructure 4.2.4 (Rigaku, 2016)'
_computing_structure_refinement 'SHELXL Version 2016/4 (Sheldrick, 2008)'
_computing_structure_solution 'SHELXS97 (Sheldrick, 2008)'
_diffrn_ambient_temperature 113
_diffrn_detector_area_resol_mean 5.814
_diffrn_measured_fraction_theta_full 0.998
_diffrn_measured_fraction_theta_max 0.993
_diffrn_measurement_device_type 'Rigaku XtaLAB P200'
_diffrn_measurement_method \w
_diffrn_radiation_type 'Mo K\a'
_diffrn_radiation_wavelength 0.71075
_diffrn_reflns_av_R_equivalents 0.0256
_diffrn_reflns_Laue_measured_fraction_full 0.998
_diffrn_reflns_Laue_measured_fraction_max 0.993
_diffrn_reflns_limit_h_max 14
_diffrn_reflns_limit_h_min -14
_diffrn_reflns_limit_k_max 22
_diffrn_reflns_limit_k_min -22
_diffrn_reflns_limit_l_max 25
_diffrn_reflns_limit_l_min -25
_diffrn_reflns_number 82710
_diffrn_reflns_point_group_measured_fraction_full 0.998
_diffrn_reflns_point_group_measured_fraction_max 0.993
_diffrn_reflns_theta_full 25.242
_diffrn_reflns_theta_max 27.537
_diffrn_reflns_theta_min 3.035
_diffrn_standards_number 0
_exptl_absorpt_coefficient_mu 1.305
_exptl_absorpt_correction_T_max 0.770
_exptl_absorpt_correction_T_min 0.734
_exptl_absorpt_correction_type multi-scan
_exptl_absorpt_process_details 'REQAB (Rigaku, 1998)'
_exptl_crystal_colour yellow
_exptl_crystal_density_diffrn 1.438
_exptl_crystal_density_method 'not measured'
_exptl_crystal_description prism
_exptl_crystal_F_000 1628.00
_exptl_crystal_size_max 0.200
_exptl_crystal_size_mid 0.200
_exptl_crystal_size_min 0.200
_refine_diff_density_max 0.98
_refine_diff_density_min -0.44
_refine_ls_extinction_method none
_refine_ls_goodness_of_fit_ref 1.034
_refine_ls_hydrogen_treatment constr
_refine_ls_number_parameters 865
_refine_ls_number_reflns 16648
_refine_ls_number_restraints 0
_refine_ls_R_factor_all 0.0233
_refine_ls_R_factor_gt 0.0188
_refine_ls_shift/su_max 0.006
_refine_ls_structure_factor_coef Fsqd
_refine_ls_weighting_details 'w = 1/[\s^2^(Fo^2^)+(0.0202P)^2^+1.8601P] where P=(Fo^2^+2Fc^2^)/3'
_refine_ls_weighting_scheme calc
_refine_ls_wR_factor_gt 0.0450
_refine_ls_wR_factor_ref 0.0464
_reflns_Friedel_coverage 0.000
_reflns_number_gt 14773
_reflns_number_total 16648
_reflns_threshold_expression F^2^>2.0\s(F^2^)
_cod_data_source_file cs8b01718_si_001.cif
_cod_data_source_block complex3c
_cod_database_code 4515570

loop_
_space_group_symop_id
_space_group_symop_operation_xyz
1 +X,+Y,+Z
2 -X,-Y,-Z

loop_
_atom_site_label
_atom_site_type_symbol
_atom_site_fract_x
_atom_site_fract_y
_atom_site_fract_z
_atom_site_U_iso_or_equiv
_atom_site_adp_type
_atom_site_occupancy
_atom_site_site_symmetry_order
_atom_site_calc_flag
_atom_site_refinement_flags_posn
_atom_site_refinement_flags_adp
CE1 Ce 0.31526(2) 0.77576(2) 1.25668(2) 0.01616(2) Uani 1 1 d . .
CE2 Ce 0.17369(2) 0.68435(2) 0.61372(2) 0.01721(2) Uani 1 1 d . .
O1 O 0.12868(9) 0.85251(6) 1.25980(6) 0.0207(2) Uani 1 1 d . .
O2 O 0.34055(10) 0.76296(7) 1.14459(6) 0.0224(2) Uani 1 1 d . .
O3 O 0.17837(11) 0.66526(8) 1.27104(7) 0.0332(3) Uani 1 1 d . .
O4 O 0.22216(10) 0.66594(7) 1.37161(7) 0.0284(3) Uani 1 1 d . .
O5 O 0.09285(14) 0.58902(9) 1.37295(8) 0.0477(4) Uani 1 1 d . .
O6 O 0.34932(9) 0.93109(7) 1.16577(6) 0.0232(2) Uani 1 1 d . .
O7 O 0.51095(10) 0.84341(7) 1.19582(6) 0.0255(2) Uani 1 1 d . .
O8 O 0.52184(11) 0.96867(8) 1.11559(7) 0.0350(3) Uani 1 1 d . .
O9 O 0.17944(11) 0.60855(7) 0.73673(6) 0.0251(2) Uani 1 1 d . .
O10 O 0.26772(10) 0.79595(6) 0.59600(6) 0.0222(2) Uani 1 1 d . .
O11 O -0.00182(11) 0.78252(7) 0.66110(7) 0.0287(3) Uani 1 1 d . .
O12 O -0.05765(11) 0.66995(7) 0.66362(7) 0.0287(3) Uani 1 1 d . .
O13 O -0.18347(12) 0.75706(9) 0.70343(8) 0.0420(3) Uani 1 1 d . .
O14 O 0.33106(10) 0.65614(8) 0.51350(6) 0.0284(3) Uani 1 1 d . .
O15 O 0.39797(10) 0.61199(7) 0.61856(6) 0.0277(2) Uani 1 1 d . .
O16 O 0.51566(12) 0.59836(11) 0.52570(8) 0.0510(4) Uani 1 1 d . .
N1 N 0.30416(11) 0.87117(8) 1.33464(7) 0.0205(3) Uani 1 1 d . .
N2 N 0.46879(11) 0.72387(8) 1.35800(8) 0.0235(3) Uani 1 1 d . .
H2 H 0.424188 0.692641 1.404542 0.028 Uiso 1 1 calc R U
N3 N 0.47553(12) 0.64377(8) 1.25636(8) 0.0255(3) Uani 1 1 d . .
N4 N 0.16256(13) 0.63874(9) 1.33917(8) 0.0284(3) Uani 1 1 d . .
N5 N 0.46310(12) 0.91510(8) 1.15829(7) 0.0220(3) Uani 1 1 d . .
N6 N 0.29930(12) 1.10512(9) 1.07641(8) 0.0261(3) Uani 1 1 d . .
H6 H 0.326098 1.046390 1.108596 0.031 Uiso 1 1 calc R U
N7 N 0.15582(12) 0.52319(8) 0.64585(8) 0.0230(3) Uani 1 1 d . .
N8 N 0.07326(12) 0.65356(8) 0.51829(7) 0.0222(3) Uani 1 1 d . .
H8 H 0.136028 0.654772 0.477258 0.027 Uiso 1 1 calc R U
N9 N 0.09832(11) 0.81599(8) 0.50024(7) 0.0206(3) Uani 1 1 d . .
N10 N -0.08240(13) 0.73780(9) 0.67631(7) 0.0258(3) Uani 1 1 d . .
N11 N 0.41812(13) 0.62142(9) 0.55228(8) 0.0273(3) Uani 1 1 d . .
N12 N -0.26081(13) 0.58602(9) 0.76367(9) 0.0344(4) Uani 1 1 d . .
H12A H -0.220259 0.634139 0.729953 0.041 Uiso 1 1 calc R U
C1 C 0.06912(13) 0.92151(9) 1.26698(8) 0.0175(3) Uani 1 1 d . .
C2 C -0.05390(13) 0.94743(9) 1.25303(8) 0.0197(3) Uani 1 1 d . .
C3 C -0.10984(14) 1.02347(10) 1.25784(9) 0.0249(3) Uani 1 1 d . .
H3 H -0.190710 1.041342 1.247739 0.030 Uiso 1 1 calc R U
C4 C -0.05302(15) 1.07524(10) 1.27685(9) 0.0266(3) Uani 1 1 d . .
H4 H -0.093702 1.127842 1.277619 0.032 Uiso 1 1 calc R U
C5 C 0.06243(14) 1.04861(10) 1.29434(9) 0.0227(3) Uani 1 1 d . .
H5 H 0.100831 1.082327 1.308880 0.027 Uiso 1 1 calc R U
C6 C 0.12480(13) 0.97170(9) 1.29099(8) 0.0184(3) Uani 1 1 d . .
C7 C 0.23587(13) 0.94170(9) 1.32466(8) 0.0196(3) Uani 1 1 d . .
H7 H 0.261426 0.979035 1.341528 0.023 Uiso 1 1 calc R U
C8 C 0.39350(14) 0.84972(10) 1.38671(9) 0.0254(3) Uani 1 1 d . .
H8A H 0.357922 0.820074 1.436118 0.030 Uiso 1 1 calc R U
H8B H 0.416327 0.901828 1.385982 0.030 Uiso 1 1 calc R U
C9 C 0.50344(14) 0.79491(11) 1.36862(10) 0.0267(3) Uani 1 1 d . .
H9A H 0.548560 0.828139 1.324001 0.032 Uiso 1 1 calc R U
H9B H 0.555607 0.773806 1.408447 0.032 Uiso 1 1 calc R U
C10 C 0.57223(15) 0.66400(11) 1.34592(10) 0.0299(4) Uani 1 1 d . .
H10A H 0.613095 0.635401 1.390630 0.036 Uiso 1 1 calc R U
H10B H 0.629517 0.694330 1.306990 0.036 Uiso 1 1 calc R U
C11 C 0.53107(16) 0.60028(11) 1.32492(10) 0.0315(4) Uani 1 1 d . .
H11A H 0.599735 0.558515 1.318865 0.038 Uiso 1 1 calc R U
H11B H 0.472662 0.570548 1.363374 0.038 Uiso 1 1 calc R U
C12 C 0.52164(14) 0.62001(10) 1.20363(10) 0.0271(4) Uani 1 1 d . .
H12 H 0.587517 0.576262 1.213497 0.033 Uiso 1 1 calc R U
C13 C 0.48604(14) 0.65145(10) 1.13058(10) 0.0255(3) Uani 1 1 d . .
C14 C 0.54384(15) 0.60679(11) 1.08644(11) 0.0342(4) Uani 1 1 d . .
H14 H 0.605121 0.561303 1.104501 0.041 Uiso 1 1 calc R U
C15 C 0.51378(17) 0.62740(12) 1.01779(12) 0.0387(5) Uani 1 1 d . .
H15 H 0.552475 0.595906 0.988820 0.046 Uiso 1 1 calc R U
C16 C 0.42512(16) 0.69561(11) 0.99105(10) 0.0308(4) Uani 1 1 d . .
H16 H 0.404636 0.709648 0.943423 0.037 Uiso 1 1 calc R U
C17 C 0.36558(14) 0.74385(10) 1.03131(9) 0.0229(3) Uani 1 1 d . .
C18 C 0.39529(13) 0.72143(9) 1.10360(9) 0.0212(3) Uani 1 1 d . .
C19 C -0.12169(13) 0.89134(10) 1.23463(9) 0.0223(3) Uani 1 1 d . .
C20 C -0.11988(16) 0.80541(11) 1.29676(10) 0.0312(4) Uani 1 1 d . .
H20A H -0.037221 0.778503 1.303503 0.037 Uiso 1 1 calc R U
H20B H -0.163000 0.769965 1.284772 0.037 Uiso 1 1 calc R U
H20C H -0.158271 0.813155 1.341488 0.037 Uiso 1 1 calc R U
C21 C -0.06588(16) 0.87927(13) 1.16390(10) 0.0335(4) Uani 1 1 d . .
H21A H -0.072655 0.933497 1.123880 0.040 Uiso 1 1 calc R U
H21B H -0.107699 0.841147 1.154561 0.040 Uiso 1 1 calc R U
H21C H 0.018388 0.855441 1.168079 0.040 Uiso 1 1 calc R U
C22 C -0.25346(15) 0.92857(11) 1.22568(11) 0.0315(4) Uani 1 1 d . .
H22A H -0.291531 0.936954 1.270217 0.038 Uiso 1 1 calc R U
H22B H -0.293835 0.890045 1.215907 0.038 Uiso 1 1 calc R U
H22C H -0.259000 0.982454 1.185226 0.038 Uiso 1 1 calc R U
C23 C 0.26540(15) 0.81597(10) 1.00088(9) 0.0237(3) Uani 1 1 d . .
C24 C 0.25433(17) 0.83433(12) 0.92104(10) 0.0319(4) Uani 1 1 d . .
H24A H 0.190420 0.881217 0.903807 0.038 Uiso 1 1 calc R U
H24B H 0.235745 0.784606 0.915833 0.038 Uiso 1 1 calc R U
H24C H 0.329743 0.848909 0.892439 0.038 Uiso 1 1 calc R U
C25 C 0.14602(15) 0.79197(11) 1.04435(9) 0.0273(3) Uani 1 1 d . .
H25A H 0.082709 0.839714 1.028613 0.033 Uiso 1 1 calc R U
H25B H 0.152630 0.776695 1.096014 0.033 Uiso 1 1 calc R U
H25C H 0.126910 0.744261 1.036049 0.033 Uiso 1 1 calc R U
C26 C 0.28749(17) 0.89821(10) 1.00540(10) 0.0297(4) Uani 1 1 d . .
H26A H 0.290265 0.890489 1.056094 0.036 Uiso 1 1 calc R U
H26B H 0.222752 0.943089 0.985107 0.036 Uiso 1 1 calc R U
H26C H 0.363464 0.913210 0.977864 0.036 Uiso 1 1 calc R U
C27 C 0.16716(17) 1.12208(12) 1.09500(11) 0.0374(4) Uani 1 1 d . .
H27A H 0.136685 1.180261 1.065018 0.045 Uiso 1 1 calc R U
H27B H 0.151362 1.116875 1.146378 0.045 Uiso 1 1 calc R U
C28 C 0.10105(17) 1.06235(14) 1.08273(12) 0.0460(5) Uani 1 1 d . .
H28A H 0.138040 1.004591 1.107061 0.055 Uiso 1 1 calc R U
H28B H 0.104714 1.074122 1.030734 0.055 Uiso 1 1 calc R U
H28C H 0.017639 1.069714 1.102466 0.055 Uiso 1 1 calc R U
C29 C 0.33407(15) 1.10799(11) 0.99985(9) 0.0277(4) Uani 1 1 d . .
H29A H 0.301064 1.063162 0.993613 0.033 Uiso 1 1 calc R U
H29B H 0.421984 1.096041 0.992226 0.033 Uiso 1 1 calc R U
C30 C 0.29174(18) 1.19068(12) 0.94266(10) 0.0367(4) Uani 1 1 d . .
H30A H 0.204440 1.200407 0.946491 0.044 Uiso 1 1 calc R U
H30B H 0.322691 1.189332 0.894629 0.044 Uiso 1 1 calc R U
H30C H 0.320621 1.235945 0.949770 0.044 Uiso 1 1 calc R U
C31 C 0.3664(2) 1.16004(13) 1.09358(11) 0.0401(5) Uani 1 1 d . .
H31A H 0.330086 1.219190 1.071346 0.048 Uiso 1 1 calc R U
H31B H 0.449778 1.154333 1.071848 0.048 Uiso 1 1 calc R U
C32 C 0.3660(2) 1.13846(16) 1.17389(13) 0.0547(6) Uani 1 1 d . .
H32A H 0.284845 1.151830 1.194561 0.066 Uiso 1 1 calc R U
H32B H 0.418765 1.170993 1.182243 0.066 Uiso 1 1 calc R U
H32C H 0.394228 1.078560 1.196984 0.066 Uiso 1 1 calc R U
C33 C 0.16036(13) 0.53983(9) 0.79124(9) 0.0207(3) Uani 1 1 d . .
C34 C 0.15700(13) 0.53471(10) 0.86443(9) 0.0223(3) Uani 1 1 d . .
C35 C 0.12993(15) 0.46157(10) 0.92022(9) 0.0270(3) Uani 1 1 d . .
H35 H 0.125124 0.458823 0.968722 0.032 Uiso 1 1 calc R U
C36 C 0.10950(16) 0.39190(11) 0.90791(10) 0.0311(4) Uani 1 1 d . .
H36 H 0.090559 0.343188 0.947381 0.037 Uiso 1 1 calc R U
C37 C 0.11714(15) 0.39480(10) 0.83825(10) 0.0280(4) Uani 1 1 d . .
H37 H 0.105599 0.347062 0.829685 0.034 Uiso 1 1 calc R U
C38 C 0.14186(13) 0.46749(9) 0.77904(9) 0.0219(3) Uani 1 1 d . .
C39 C 0.13988(14) 0.46500(9) 0.70785(9) 0.0231(3) Uani 1 1 d . .
H39 H 0.124885 0.413831 0.706958 0.028 Uiso 1 1 calc R U
C40 C 0.13824(16) 0.50556(10) 0.58249(9) 0.0269(3) Uani 1 1 d . .
H40A H 0.118225 0.448325 0.597806 0.032 Uiso 1 1 calc R U
H40B H 0.211948 0.509645 0.548885 0.032 Uiso 1 1 calc R U
C41 C 0.03671(16) 0.56989(10) 0.54541(10) 0.0278(4) Uani 1 1 d . .
H41A H 0.017640 0.557221 0.504731 0.033 Uiso 1 1 calc R U
H41B H -0.035357 0.568167 0.580142 0.033 Uiso 1 1 calc R U
C42 C -0.02317(15) 0.72156(10) 0.48785(9) 0.0255(3) Uani 1 1 d . .
H42A H -0.085302 0.726829 0.526866 0.031 Uiso 1 1 calc R U
H42B H -0.060234 0.709286 0.452565 0.031 Uiso 1 1 calc R U
C43 C 0.02920(14) 0.80231(10) 0.45079(9) 0.0231(3) Uani 1 1 d . .
H43A H 0.081786 0.799838 0.407207 0.028 Uiso 1 1 calc R U
H43B H -0.035806 0.849842 0.435154 0.028 Uiso 1 1 calc R U
C44 C 0.10710(13) 0.89332(10) 0.48579(8) 0.0207(3) Uani 1 1 d . .
H44 H 0.059802 0.933253 0.449647 0.025 Uiso 1 1 calc R U
C45 C 0.17970(14) 0.92769(9) 0.51737(8) 0.0205(3) Uani 1 1 d . .
C46 C 0.17058(14) 1.01578(10) 0.49001(9) 0.0240(3) Uani 1 1 d . .
H46 H 0.115280 1.048438 0.455805 0.029 Uiso 1 1 calc R U
C47 C 0.24095(15) 1.05483(10) 0.51236(10) 0.0273(4) Uani 1 1 d . .
H47 H 0.231553 1.114209 0.495927 0.033 Uiso 1 1 calc R U
C48 C 0.32649(15) 1.00595(10) 0.55960(9) 0.0254(3) Uani 1 1 d . .
H48 H 0.376077 1.033461 0.573787 0.030 Uiso 1 1 calc R U
C49 C 0.34235(14) 0.91905(9) 0.58676(9) 0.0206(3) Uani 1 1 d . .
C50 C 0.26267(13) 0.87794(9) 0.56813(8) 0.0195(3) Uani 1 1 d . .
C51 C 0.18296(15) 0.60896(10) 0.88047(9) 0.0248(3) Uani 1 1 d . .
C52 C 0.08733(18) 0.68563(11) 0.85165(11) 0.0370(4) Uani 1 1 d . .
H52A H 0.086986 0.700857 0.799398 0.044 Uiso 1 1 calc R U
H52B H 0.105260 0.732812 0.861288 0.044 Uiso 1 1 calc R U
H52C H 0.008931 0.671998 0.875921 0.044 Uiso 1 1 calc R U
C53 C 0.18298(18) 0.58878(12) 0.96187(10) 0.0339(4) Uani 1 1 d . .
H53A H 0.103768 0.577495 0.986231 0.041 Uiso 1 1 calc R U
H53B H 0.203190 0.636603 0.969490 0.041 Uiso 1 1 calc R U
H53C H 0.242006 0.539374 0.981822 0.041 Uiso 1 1 calc R U
C54 C 0.30779(16) 0.63018(11) 0.84510(10) 0.0295(4) Uani 1 1 d . .
H54A H 0.368617 0.584784 0.869920 0.035 Uiso 1 1 calc R U
H54B H 0.319053 0.682482 0.848936 0.035 Uiso 1 1 calc R U
H54C H 0.314999 0.636762 0.793987 0.035 Uiso 1 1 calc R U
C55 C 0.44392(14) 0.86731(10) 0.63369(9) 0.0228(3) Uani 1 1 d . .
C56 C 0.52370(14) 0.80933(10) 0.59729(10) 0.0276(4) Uani 1 1 d . .
H56A H 0.478818 0.766798 0.597883 0.033 Uiso 1 1 calc R U
H56B H 0.594085 0.781845 0.623731 0.033 Uiso 1 1 calc R U
H56C H 0.548848 0.842519 0.547144 0.033 Uiso 1 1 calc R U
C57 C 0.39362(16) 0.81474(11) 0.70952(9) 0.0287(4) Uani 1 1 d . .
H57A H 0.341940 0.778605 0.705472 0.034 Uiso 1 1 calc R U
H57B H 0.347384 0.851964 0.733641 0.034 Uiso 1 1 calc R U
H57C H 0.459395 0.780060 0.737873 0.034 Uiso 1 1 calc R U
C58 C 0.52418(15) 0.92332(11) 0.64258(10) 0.0289(4) Uani 1 1 d . .
H58A H 0.555798 0.958835 0.594769 0.035 Uiso 1 1 calc R U
H58B H 0.590339 0.888012 0.670281 0.035 Uiso 1 1 calc R U
H58C H 0.477340 0.958656 0.668329 0.035 Uiso 1 1 calc R U
C59 C -0.35661(18) 0.58015(14) 0.72486(14) 0.0494(6) Uani 1 1 d . .
H59A H -0.420476 0.628592 0.719915 0.059 Uiso 1 1 calc R U
H59B H -0.391713 0.528402 0.753121 0.059 Uiso 1 1 calc R U
C60 C -0.3055(2) 0.57910(18) 0.64924(16) 0.0649(8) Uani 1 1 d . .
H60A H -0.269486 0.629874 0.621696 0.078 Uiso 1 1 calc R U
H60B H -0.369811 0.577042 0.623643 0.078 Uiso 1 1 calc R U
H60C H -0.244845 0.529718 0.654337 0.078 Uiso 1 1 calc R U
C61 C -0.16656(16) 0.51189(12) 0.78428(11) 0.0371(4) Uani 1 1 d . .
H61A H -0.102426 0.526019 0.803050 0.044 Uiso 1 1 calc R U
H61B H -0.131695 0.499736 0.740306 0.044 Uiso 1 1 calc R U
C62 C -0.20896(18) 0.43378(11) 0.84041(11) 0.0371(4) Uani 1 1 d . .
H62A H -0.235453 0.442962 0.886039 0.044 Uiso 1 1 calc R U
H62B H -0.143490 0.386880 0.848006 0.044 Uiso 1 1 calc R U
H62C H -0.275457 0.420800 0.823621 0.044 Uiso 1 1 calc R U
C63 C -0.3185(2) 0.60963(15) 0.82970(14) 0.0548(6) Uani 1 1 d . .
H63A H -0.376287 0.661606 0.813265 0.066 Uiso 1 1 calc R U
H63B H -0.362750 0.564514 0.863640 0.066 Uiso 1 1 calc R U
C64 C -0.2258(3) 0.62288(17) 0.86923(14) 0.0637(7) Uani 1 1 d . .
H64A H -0.177646 0.664397 0.834919 0.076 Uiso 1 1 calc R U
H64B H -0.174067 0.569766 0.890485 0.076 Uiso 1 1 calc R U
H64C H -0.266229 0.642989 0.907647 0.076 Uiso 1 1 calc R U

loop_
_atom_site_aniso_label
_atom_site_aniso_U_11
_atom_site_aniso_U_22
_atom_site_aniso_U_33
_atom_site_aniso_U_23
_atom_site_aniso_U_13
_atom_site_aniso_U_12
CE1 0.01335(4) 0.01376(4) 0.02111(5) -0.00537(3) -0.00304(3) -0.00218(3)
CE2 0.02015(4) 0.01366(4) 0.01853(5) -0.00377(3) -0.00354(3) -0.00692(3)
O1 0.0164(5) 0.0192(5) 0.0294(6) -0.0118(5) -0.0039(4) -0.0018(4)
O2 0.0223(5) 0.0194(5) 0.0262(6) -0.0102(5) -0.0041(4) 0.0012(4)
O3 0.0387(7) 0.0344(7) 0.0344(7) -0.0174(6) 0.0022(6) -0.0177(6)
O4 0.0271(6) 0.0279(6) 0.0292(6) -0.0065(5) -0.0021(5) -0.0105(5)
O5 0.0506(9) 0.0420(8) 0.0537(9) -0.0151(7) 0.0140(7) -0.0344(7)
O6 0.0181(5) 0.0214(5) 0.0278(6) -0.0067(5) -0.0007(4) -0.0036(4)
O7 0.0204(5) 0.0240(6) 0.0275(6) -0.0029(5) -0.0048(5) -0.0041(4)
O8 0.0292(6) 0.0332(7) 0.0327(7) 0.0028(6) -0.0002(5) -0.0148(5)
O9 0.0361(6) 0.0175(5) 0.0217(6) -0.0026(4) -0.0061(5) -0.0102(5)
O10 0.0241(5) 0.0149(5) 0.0272(6) -0.0038(4) -0.0053(5) -0.0075(4)
O11 0.0304(6) 0.0225(6) 0.0346(7) -0.0109(5) 0.0034(5) -0.0114(5)
O12 0.0325(6) 0.0253(6) 0.0323(7) -0.0108(5) -0.0016(5) -0.0131(5)
O13 0.0280(7) 0.0509(8) 0.0471(8) -0.0216(7) 0.0099(6) -0.0090(6)
O14 0.0228(6) 0.0358(7) 0.0262(6) -0.0094(5) -0.0075(5) -0.0033(5)
O15 0.0289(6) 0.0267(6) 0.0256(6) -0.0062(5) -0.0067(5) -0.0028(5)
O16 0.0281(7) 0.0780(11) 0.0387(8) -0.0213(8) -0.0049(6) 0.0125(7)
N1 0.0190(6) 0.0213(6) 0.0221(7) -0.0059(5) -0.0056(5) -0.0063(5)
N2 0.0172(6) 0.0229(7) 0.0280(7) -0.0057(6) -0.0058(5) -0.0016(5)
N3 0.0213(7) 0.0167(6) 0.0364(8) -0.0065(6) -0.0080(6) 0.0002(5)
N4 0.0276(7) 0.0213(7) 0.0368(9) -0.0114(6) 0.0035(6) -0.0084(6)
N5 0.0226(7) 0.0236(7) 0.0206(7) -0.0063(5) -0.0024(5) -0.0081(5)
N6 0.0281(7) 0.0208(7) 0.0279(7) -0.0075(6) -0.0011(6) -0.0044(6)
N7 0.0224(7) 0.0192(6) 0.0299(8) -0.0093(6) -0.0054(6) -0.0055(5)
N8 0.0248(7) 0.0199(6) 0.0239(7) -0.0063(5) -0.0050(5) -0.0086(5)
N9 0.0210(6) 0.0211(6) 0.0202(7) -0.0070(5) -0.0023(5) -0.0047(5)
N10 0.0279(7) 0.0266(7) 0.0219(7) -0.0055(6) -0.0016(6) -0.0087(6)
N11 0.0255(7) 0.0263(7) 0.0289(8) -0.0078(6) -0.0052(6) -0.0034(6)
N12 0.0248(7) 0.0253(7) 0.0462(10) -0.0014(7) -0.0068(7) -0.0091(6)
C1 0.0176(7) 0.0168(7) 0.0165(7) -0.0040(6) -0.0008(5) -0.0040(5)
C2 0.0185(7) 0.0203(7) 0.0187(7) -0.0048(6) -0.0018(6) -0.0039(6)
C3 0.0195(7) 0.0245(8) 0.0271(9) -0.0071(7) -0.0036(6) 0.0015(6)
C4 0.0285(8) 0.0194(8) 0.0305(9) -0.0102(7) -0.0032(7) 0.0023(6)
C5 0.0279(8) 0.0184(7) 0.0223(8) -0.0073(6) -0.0016(6) -0.0054(6)
C6 0.0192(7) 0.0173(7) 0.0175(7) -0.0047(6) -0.0007(6) -0.0045(6)
C7 0.0212(7) 0.0196(7) 0.0202(8) -0.0073(6) 0.0001(6) -0.0096(6)
C8 0.0255(8) 0.0255(8) 0.0280(9) -0.0087(7) -0.0104(7) -0.0057(6)
C9 0.0215(8) 0.0292(9) 0.0291(9) -0.0063(7) -0.0093(7) -0.0063(7)
C10 0.0209(8) 0.0309(9) 0.0326(9) -0.0062(7) -0.0093(7) 0.0026(7)
C11 0.0277(9) 0.0207(8) 0.0374(10) -0.0025(7) -0.0096(7) 0.0049(7)
C12 0.0176(7) 0.0183(8) 0.0460(11) -0.0121(7) -0.0073(7) 0.0007(6)
C13 0.0183(7) 0.0216(8) 0.0399(10) -0.0147(7) -0.0024(7) -0.0039(6)
C14 0.0228(8) 0.0299(9) 0.0537(12) -0.0229(9) -0.0022(8) 0.0021(7)
C15 0.0342(10) 0.0385(10) 0.0513(12) -0.0309(10) 0.0025(9) 0.0011(8)
C16 0.0316(9) 0.0328(9) 0.0336(10) -0.0186(8) 0.0018(7) -0.0081(7)
C17 0.0213(7) 0.0206(8) 0.0291(9) -0.0111(7) 0.0018(6) -0.0078(6)
C18 0.0178(7) 0.0183(7) 0.0302(9) -0.0108(6) 0.0002(6) -0.0065(6)
C19 0.0175(7) 0.0232(8) 0.0258(8) -0.0064(7) -0.0051(6) -0.0047(6)
C20 0.0258(8) 0.0247(8) 0.0398(10) -0.0025(8) -0.0105(7) -0.0093(7)
C21 0.0279(9) 0.0465(11) 0.0357(10) -0.0218(9) -0.0049(7) -0.0115(8)
C22 0.0195(8) 0.0316(9) 0.0409(11) -0.0074(8) -0.0089(7) -0.0051(7)
C23 0.0271(8) 0.0217(8) 0.0234(8) -0.0085(6) -0.0014(6) -0.0066(6)
C24 0.0394(10) 0.0321(9) 0.0254(9) -0.0101(7) -0.0035(7) -0.0080(8)
C25 0.0249(8) 0.0276(9) 0.0272(9) -0.0071(7) -0.0044(7) -0.0030(7)
C26 0.0390(10) 0.0210(8) 0.0299(9) -0.0078(7) -0.0067(8) -0.0063(7)
C27 0.0323(10) 0.0345(10) 0.0315(10) -0.0033(8) 0.0045(8) 0.0025(8)
C28 0.0257(9) 0.0520(13) 0.0441(12) 0.0029(10) -0.0040(8) -0.0100(9)
C29 0.0279(8) 0.0256(8) 0.0292(9) -0.0110(7) -0.0002(7) -0.0029(7)
C30 0.0432(11) 0.0293(9) 0.0302(10) -0.0052(8) 0.0024(8) -0.0044(8)
C31 0.0525(12) 0.0344(10) 0.0410(11) -0.0187(9) 0.0022(9) -0.0188(9)
C32 0.0752(17) 0.0567(14) 0.0460(13) -0.0270(11) -0.0074(12) -0.0223(12)
C33 0.0170(7) 0.0165(7) 0.0252(8) -0.0027(6) -0.0035(6) -0.0034(6)
C34 0.0178(7) 0.0205(7) 0.0247(8) -0.0036(6) -0.0019(6) -0.0036(6)
C35 0.0244(8) 0.0263(8) 0.0245(8) -0.0029(7) -0.0005(7) -0.0053(7)
C36 0.0315(9) 0.0205(8) 0.0317(10) 0.0015(7) 0.0000(7) -0.0074(7)
C37 0.0257(8) 0.0166(7) 0.0379(10) -0.0051(7) -0.0019(7) -0.0054(6)
C38 0.0184(7) 0.0169(7) 0.0273(8) -0.0039(6) -0.0033(6) -0.0026(6)
C39 0.0208(7) 0.0149(7) 0.0348(9) -0.0090(7) -0.0035(6) -0.0047(6)
C40 0.0338(9) 0.0210(8) 0.0311(9) -0.0119(7) -0.0042(7) -0.0100(7)
C41 0.0347(9) 0.0243(8) 0.0303(9) -0.0095(7) -0.0082(7) -0.0142(7)
C42 0.0262(8) 0.0279(8) 0.0229(8) -0.0058(7) -0.0071(6) -0.0082(7)
C43 0.0252(8) 0.0246(8) 0.0201(8) -0.0067(6) -0.0055(6) -0.0049(6)
C44 0.0186(7) 0.0221(8) 0.0177(7) -0.0051(6) 0.0012(6) -0.0019(6)
C45 0.0201(7) 0.0184(7) 0.0219(8) -0.0068(6) 0.0026(6) -0.0050(6)
C46 0.0230(8) 0.0183(7) 0.0258(8) -0.0048(6) 0.0017(6) -0.0016(6)
C47 0.0286(8) 0.0147(7) 0.0350(9) -0.0068(7) 0.0033(7) -0.0046(6)
C48 0.0256(8) 0.0203(8) 0.0327(9) -0.0115(7) 0.0022(7) -0.0088(6)
C49 0.0209(7) 0.0184(7) 0.0229(8) -0.0074(6) 0.0018(6) -0.0068(6)
C50 0.0204(7) 0.0167(7) 0.0213(8) -0.0069(6) 0.0029(6) -0.0062(6)
C51 0.0294(8) 0.0223(8) 0.0213(8) -0.0048(6) -0.0026(6) -0.0069(6)
C52 0.0442(11) 0.0273(9) 0.0405(11) -0.0142(8) -0.0117(9) 0.0023(8)
C53 0.0438(11) 0.0348(10) 0.0236(9) -0.0085(8) 0.0004(8) -0.0141(8)
C54 0.0355(9) 0.0298(9) 0.0256(9) -0.0079(7) -0.0011(7) -0.0159(7)
C55 0.0228(8) 0.0195(7) 0.0282(8) -0.0084(6) -0.0021(6) -0.0083(6)
C56 0.0209(8) 0.0242(8) 0.0405(10) -0.0137(7) -0.0033(7) -0.0052(6)
C57 0.0294(9) 0.0282(9) 0.0274(9) -0.0049(7) -0.0050(7) -0.0101(7)
C58 0.0291(9) 0.0273(9) 0.0356(10) -0.0131(7) -0.0047(7) -0.0114(7)
C59 0.0301(10) 0.0414(12) 0.0734(16) -0.0107(11) -0.0181(10) -0.0075(9)
C60 0.0456(13) 0.0792(18) 0.097(2) -0.0595(17) -0.0322(14) 0.0070(12)
C61 0.0213(8) 0.0349(10) 0.0442(11) -0.0022(9) -0.0037(8) -0.0038(7)
C62 0.0419(11) 0.0269(9) 0.0368(11) -0.0045(8) -0.0034(8) -0.0070(8)
C63 0.0584(15) 0.0468(13) 0.0598(15) -0.0217(12) 0.0024(12) -0.0110(11)
C64 0.090(2) 0.0528(15) 0.0520(15) -0.0170(12) -0.0060(14) -0.0243(14)

loop_
_atom_type_symbol
_atom_type_description
_atom_type_scat_dispersion_real
_atom_type_scat_dispersion_imag
_atom_type_scat_source
C C 0.0033 0.0016
;
International Tables for Crystallography
(Vol. C, Tables 4.2.6.8 and 6.1.1.4)
;
H H 0.0000 0.0000
;
International Tables for Crystallography
(Vol. C, Table 6.1.1.4)
;
Ce Ce -0.2486 2.6331
;
International Tables for Crystallography
(Vol. C, Tables 4.2.6.8 and 6.1.1.4)
;
N N 0.0061 0.0033
;
International Tables for Crystallography
(Vol. C, Tables 4.2.6.8 and 6.1.1.4)
;
O O 0.0106 0.0060
;
International Tables for Crystallography
(Vol. C, Tables 4.2.6.8 and 6.1.1.4)
;

loop_
_geom_angle_atom_site_label_1
_geom_angle_atom_site_label_2
_geom_angle_atom_site_label_3
_geom_angle
O1 CE1 O2 103.70(4)
O1 CE1 O4 83.14(4)
O2 CE1 O4 122.00(4)
O1 CE1 O3 78.62(4)
O2 CE1 O3 75.67(4)
O4 CE1 O3 48.87(4)
O1 CE1 O7 123.64(4)
O2 CE1 O7 77.55(4)
O4 CE1 O7 144.40(4)
O3 CE1 O7 148.76(4)
O1 CE1 N3 157.03(4)
O2 CE1 N3 69.44(4)
O4 CE1 N3 82.58(4)
O3 CE1 N3 78.44(4)
O7 CE1 N3 77.32(4)
O1 CE1 N1 69.35(4)
O2 CE1 N1 149.00(4)
O4 CE1 N1 87.91(4)
O3 CE1 N1 129.04(4)
O7 CE1 N1 81.81(4)
N3 CE1 N1 127.84(4)
O1 CE1 N2 126.81(4)
O2 CE1 N2 129.39(4)
O4 CE1 N2 72.58(4)
O3 CE1 N2 113.97(4)
O7 CE1 N2 72.34(4)
N3 CE1 N2 64.91(4)
N1 CE1 N2 63.30(4)
O1 CE1 O6 76.83(4)
O2 CE1 O6 77.44(4)
O4 CE1 O6 155.24(4)
O3 CE1 O6 137.73(4)
O7 CE1 O6 47.91(3)
N3 CE1 O6 120.82(4)
N1 CE1 O6 71.56(4)
N2 CE1 O6 108.29(4)
O10 CE2 O9 102.99(4)
O10 CE2 O14 86.02(4)
O9 CE2 O14 124.46(4)
O10 CE2 O15 79.31(4)
O9 CE2 O15 78.76(4)
O14 CE2 O15 48.80(4)
O10 CE2 N8 128.50(4)
O9 CE2 N8 128.45(4)
O14 CE2 N8 68.46(4)
O15 CE2 N8 109.96(4)
O10 CE2 N9 69.36(4)
O9 CE2 N9 153.53(4)
O14 CE2 N9 81.16(4)
O15 CE2 N9 122.41(4)
N8 CE2 N9 63.19(4)
O10 CE2 O11 79.04(4)
O9 CE2 O11 82.33(4)
O14 CE2 O11 151.94(4)
O15 CE2 O11 147.09(4)
N8 CE2 O11 102.90(4)
N9 CE2 O11 71.41(4)
O10 CE2 N7 156.20(4)
O9 CE2 N7 68.57(4)
O14 CE2 N7 81.54(4)
O15 CE2 N7 77.22(4)
N8 CE2 N7 64.69(4)
N9 CE2 N7 127.86(4)
O11 CE2 N7 120.01(4)
O10 CE2 O12 126.35(4)
O9 CE2 O12 76.00(4)
O14 CE2 O12 139.47(4)
O15 CE2 O12 147.39(4)
N8 CE2 O12 71.82(4)
N9 CE2 O12 88.22(4)
O11 CE2 O12 47.38(3)
N7 CE2 O12 74.55(4)
C1 O1 CE1 144.33(9)
C18 O2 CE1 147.65(10)
N4 O3 CE1 96.43(9)
N4 O4 CE1 97.16(9)
N5 O6 CE1 95.78(8)
N5 O7 CE1 98.63(8)
C33 O9 CE2 147.55(10)
C50 O10 CE2 145.94(10)
N10 O11 CE2 98.43(9)
N10 O12 CE2 96.32(9)
N11 O14 CE2 97.77(9)
N11 O15 CE2 96.50(9)
C7 N1 C8 115.46(13)
C7 N1 CE1 124.94(10)
C8 N1 CE1 119.00(9)
C9 N2 C10 112.76(13)
C9 N2 CE1 111.59(9)
C10 N2 CE1 113.43(10)
C9 N2 H2 106.1
C10 N2 H2 106.1
CE1 N2 H2 106.1
C12 N3 C11 116.32(14)
C12 N3 CE1 129.51(11)
C11 N3 CE1 113.43(10)
O5 N4 O3 121.56(15)
O5 N4 O4 121.32(15)
O3 N4 O4 117.12(13)
O8 N5 O7 122.27(13)
O8 N5 O6 120.27(13)
O7 N5 O6 117.46(12)
C27 N6 C31 112.46(14)
C27 N6 C29 113.96(14)
C31 N6 C29 111.09(14)
C27 N6 H6 106.2
C31 N6 H6 106.2
C29 N6 H6 106.2
C39 N7 C40 116.37(13)
C39 N7 CE2 129.66(11)
C40 N7 CE2 112.72(10)
C42 N8 C41 113.13(13)
C42 N8 CE2 110.71(9)
C41 N8 CE2 113.97(10)
C42 N8 H8 106.1
C41 N8 H8 106.1
CE2 N8 H8 106.1
C44 N9 C43 114.60(13)
C44 N9 CE2 127.05(10)
C43 N9 CE2 118.11(9)
O13 N10 O11 122.45(14)
O13 N10 O12 119.70(14)
O11 N10 O12 117.85(13)
O16 N11 O15 122.43(14)
O16 N11 O14 120.67(15)
O15 N11 O14 116.89(13)
C61 N12 C59 115.96(16)
C61 N12 C63 111.63(17)
C59 N12 C63 108.98(17)
C61 N12 H12A 106.6
C59 N12 H12A 106.6
C63 N12 H12A 106.6
O1 C1 C6 120.44(13)
O1 C1 C2 121.06(13)
C6 C1 C2 118.48(13)
C3 C2 C1 118.06(14)
C3 C2 C19 121.30(14)
C1 C2 C19 120.63(13)
C2 C3 C4 123.34(15)
C2 C3 H3 118.3
C4 C3 H3 118.3
C5 C4 C3 118.90(14)
C5 C4 H4 120.5
C3 C4 H4 120.5
C4 C5 C6 120.84(15)
C4 C5 H5 119.6
C6 C5 H5 119.6
C5 C6 C1 120.10(14)
C5 C6 C7 115.84(13)
C1 C6 C7 123.17(13)
N1 C7 C6 128.50(14)
N1 C7 H7 115.8
C6 C7 H7 115.8
N1 C8 C9 111.39(13)
N1 C8 H8A 109.4
C9 C8 H8A 109.4
N1 C8 H8B 109.4
C9 C8 H8B 109.4
H8A C8 H8B 108.0
N2 C9 C8 109.87(13)
N2 C9 H9A 109.7
C8 C9 H9A 109.7
N2 C9 H9B 109.7
C8 C9 H9B 109.7
H9A C9 H9B 108.2
N2 C10 C11 109.65(14)
N2 C10 H10A 109.7
C11 C10 H10A 109.7
N2 C10 H10B 109.7
C11 C10 H10B 109.7
H10A C10 H10B 108.2
N3 C11 C10 108.85(14)
N3 C11 H11A 109.9
C10 C11 H11A 109.9
N3 C11 H11B 109.9
C10 C11 H11B 109.9
H11A C11 H11B 108.3
N3 C12 C13 128.28(15)
N3 C12 H12 115.9
C13 C12 H12 115.9
C14 C13 C18 120.05(16)
C14 C13 C12 115.75(15)
C18 C13 C12 124.17(15)
C15 C14 C13 121.38(17)
C15 C14 H14 119.3
C13 C14 H14 119.3
C14 C15 C16 118.93(16)
C14 C15 H15 120.5
C16 C15 H15 120.5
C17 C16 C15 122.82(17)
C17 C16 H16 118.6
C15 C16 H16 118.6
C16 C17 C18 118.34(15)
C16 C17 C23 121.00(15)
C18 C17 C23 120.55(13)
O2 C18 C13 120.36(15)
O2 C18 C17 121.18(14)
C13 C18 C17 118.46(14)
C21 C19 C22 107.67(14)
C21 C19 C2 110.85(13)
C22 C19 C2 112.14(13)
C21 C19 C20 109.66(14)
C22 C19 C20 106.61(13)
C2 C19 C20 109.80(13)
C19 C20 H20A 109.5
C19 C20 H20B 109.5
H20A C20 H20B 109.5
C19 C20 H20C 109.5
H20A C20 H20C 109.5
H20B C20 H20C 109.5
C19 C21 H21A 109.5
C19 C21 H21B 109.5
H21A C21 H21B 109.5
C19 C21 H21C 109.5
H21A C21 H21C 109.5
H21B C21 H21C 109.5
C19 C22 H22A 109.5
C19 C22 H22B 109.5
H22A C22 H22B 109.5
C19 C22 H22C 109.5
H22A C22 H22C 109.5
H22B C22 H22C 109.5
C24 C23 C17 112.36(14)
C24 C23 C25 108.06(14)
C17 C23 C25 108.82(13)
C24 C23 C26 106.49(14)
C17 C23 C26 111.38(13)
C25 C23 C26 109.64(13)
C23 C24 H24A 109.5
C23 C24 H24B 109.5
H24A C24 H24B 109.5
C23 C24 H24C 109.5
H24A C24 H24C 109.5
H24B C24 H24C 109.5
C23 C25 H25A 109.5
C23 C25 H25B 109.5
H25A C25 H25B 109.5
C23 C25 H25C 109.5
H25A C25 H25C 109.5
H25B C25 H25C 109.5
C23 C26 H26A 109.5
C23 C26 H26B 109.5
H26A C26 H26B 109.5
C23 C26 H26C 109.5
H26A C26 H26C 109.5
H26B C26 H26C 109.5
N6 C27 C28 112.20(16)
N6 C27 H27A 109.2
C28 C27 H27A 109.2
N6 C27 H27B 109.2
C28 C27 H27B 109.2
H27A C27 H27B 107.9
C27 C28 H28A 109.5
C27 C28 H28B 109.5
H28A C28 H28B 109.5
C27 C28 H28C 109.5
H28A C28 H28C 109.5
H28B C28 H28C 109.5
N6 C29 C30 114.13(14)
N6 C29 H29A 108.7
C30 C29 H29A 108.7
N6 C29 H29B 108.7
C30 C29 H29B 108.7
H29A C29 H29B 107.6
C29 C30 H30A 109.5
C29 C30 H30B 109.5
H30A C30 H30B 109.5
C29 C30 H30C 109.5
H30A C30 H30C 109.5
H30B C30 H30C 109.5
N6 C31 C32 112.69(17)
N6 C31 H31A 109.1
C32 C31 H31A 109.1
N6 C31 H31B 109.1
C32 C31 H31B 109.1
H31A C31 H31B 107.8
C31 C32 H32A 109.5
C31 C32 H32B 109.5
H32A C32 H32B 109.5
C31 C32 H32C 109.5
H32A C32 H32C 109.5
H32B C32 H32C 109.5
O9 C33 C34 121.14(14)
O9 C33 C38 120.57(14)
C34 C33 C38 118.28(14)
C35 C34 C33 118.57(15)
C35 C34 C51 121.10(15)
C33 C34 C51 120.34(14)
C34 C35 C36 122.79(16)
C34 C35 H35 118.6
C36 C35 H35 118.6
C37 C36 C35 119.18(16)
C37 C36 H36 120.4
C35 C36 H36 120.4
C36 C37 C38 121.07(16)
C36 C37 H37 119.5
C38 C37 H37 119.5
C37 C38 C33 120.03(15)
C37 C38 C39 116.00(14)
C33 C38 C39 123.87(14)
N7 C39 C38 128.27(14)
N7 C39 H39 115.9
C38 C39 H39 115.9
N7 C40 C41 107.52(13)
N7 C40 H40A 110.2
C41 C40 H40A 110.2
N7 C40 H40B 110.2
C41 C40 H40B 110.2
H40A C40 H40B 108.5
N8 C41 C40 108.72(13)
N8 C41 H41A 109.9
C40 C41 H41A 109.9
N8 C41 H41B 109.9
C40 C41 H41B 109.9
H41A C41 H41B 108.3
N8 C42 C43 108.42(13)
N8 C42 H42A 110.0
C43 C42 H42A 110.0
N8 C42 H42B 110.0
C43 C42 H42B 110.0
H42A C42 H42B 108.4
N9 C43 C42 110.71(13)
N9 C43 H43A 109.5
C42 C43 H43A 109.5
N9 C43 H43B 109.5
C42 C43 H43B 109.5
H43A C43 H43B 108.1
N9 C44 C45 128.76(15)
N9 C44 H44 115.6
C45 C44 H44 115.6
C46 C45 C50 120.35(14)
C46 C45 C44 115.63(14)
C50 C45 C44 123.84(13)
C47 C46 C45 120.65(15)
C47 C46 H46 119.7
C45 C46 H46 119.7
C46 C47 C48 119.06(15)
C46 C47 H47 120.5
C48 C47 H47 120.5
C49 C48 C47 123.04(15)
C49 C48 H48 118.5
C47 C48 H48 118.5
C48 C49 C50 118.11(15)
C48 C49 C55 121.53(14)
C50 C49 C55 120.34(13)
O10 C50 C45 120.38(13)
O10 C50 C49 121.12(14)
C45 C50 C49 118.49(13)
C53 C51 C52 107.79(15)
C53 C51 C34 112.17(14)
C52 C51 C34 109.99(14)
C53 C51 C54 106.76(14)
C52 C51 C54 110.32(15)
C34 C51 C54 109.75(13)
C51 C52 H52A 109.5
C51 C52 H52B 109.5
H52A C52 H52B 109.5
C51 C52 H52C 109.5
H52A C52 H52C 109.5
H52B C52 H52C 109.5
C51 C53 H53A 109.5
C51 C53 H53B 109.5
H53A C53 H53B 109.5
C51 C53 H53C 109.5
H53A C53 H53C 109.5
H53B C53 H53C 109.5
C51 C54 H54A 109.5
C51 C54 H54B 109.5
H54A C54 H54B 109.5
C51 C54 H54C 109.5
H54A C54 H54C 109.5
H54B C54 H54C 109.5
C57 C55 C49 110.55(13)
C57 C55 C56 109.77(13)
C49 C55 C56 109.48(13)
C57 C55 C58 107.72(14)
C49 C55 C58 112.00(13)
C56 C55 C58 107.24(13)
C55 C56 H56A 109.5
C55 C56 H56B 109.5
H56A C56 H56B 109.5
C55 C56 H56C 109.5
H56A C56 H56C 109.5
H56B C56 H56C 109.5
C55 C57 H57A 109.5
C55 C57 H57B 109.5
H57A C57 H57B 109.5
C55 C57 H57C 109.5
H57A C57 H57C 109.5
H57B C57 H57C 109.5
C55 C58 H58A 109.5
C55 C58 H58B 109.5
H58A C58 H58B 109.5
C55 C58 H58C 109.5
H58A C58 H58C 109.5
H58B C58 H58C 109.5
N12 C59 C60 110.21(17)
N12 C59 H59A 109.6
C60 C59 H59A 109.6
N12 C59 H59B 109.6
C60 C59 H59B 109.6
H59A C59 H59B 108.1
C59 C60 H60A 109.5
C59 C60 H60B 109.5
H60A C60 H60B 109.5
C59 C60 H60C 109.5
H60A C60 H60C 109.5
H60B C60 H60C 109.5
N12 C61 C62 114.54(15)
N12 C61 H61A 108.6
C62 C61 H61A 108.6
N12 C61 H61B 108.6
C62 C61 H61B 108.6
H61A C61 H61B 107.6
C61 C62 H62A 109.5
C61 C62 H62B 109.5
H62A C62 H62B 109.5
C61 C62 H62C 109.5
H62A C62 H62C 109.5
H62B C62 H62C 109.5
C64 C63 N12 112.0(2)
C64 C63 H63A 109.2
N12 C63 H63A 109.2
C64 C63 H63B 109.2
N12 C63 H63B 109.2
H63A C63 H63B 107.9
C63 C64 H64A 109.5
C63 C64 H64B 109.5
H64A C64 H64B 109.5
C63 C64 H64C 109.5
H64A C64 H64C 109.5
H64B C64 H64C 109.5

loop_
_geom_bond_atom_site_label_1
_geom_bond_atom_site_label_2
_geom_bond_distance
CE1 O1 2.3007(10)
CE1 O2 2.3128(11)
CE1 O4 2.6045(12)
CE1 O3 2.6287(12)
CE1 O7 2.6469(11)
CE1 N3 2.6544(13)
CE1 N1 2.6617(13)
CE1 N2 2.6859(13)
CE1 O6 2.6939(11)
CE2 O10 2.2959(10)
CE2 O9 2.3212(11)
CE2 O14 2.6056(12)
CE2 O15 2.6390(12)
CE2 N8 2.6546(13)
CE2 N9 2.6640(13)
CE2 O11 2.6787(12)
CE2 N7 2.6795(13)
CE2 O12 2.7110(12)
O1 C1 1.3106(17)
O2 C18 1.3065(18)
O3 N4 1.2608(19)
O4 N4 1.2765(18)
O5 N4 1.2268(19)
O6 N5 1.2794(17)
O7 N5 1.2583(17)
O8 N5 1.2312(17)
O9 C33 1.3082(19)
O10 C50 1.3169(18)
O11 N10 1.2543(18)
O12 N10 1.2743(18)
O13 N10 1.2412(18)
O14 N11 1.2774(18)
O15 N11 1.2653(18)
O16 N11 1.2234(19)
N1 C7 1.287(2)
N1 C8 1.480(2)
N2 C9 1.472(2)
N2 C10 1.475(2)
N2 H2 1.0000
N3 C12 1.281(2)
N3 C11 1.476(2)
N6 C27 1.503(2)
N6 C31 1.505(2)
N6 C29 1.509(2)
N6 H6 1.0000
N7 C39 1.285(2)
N7 C40 1.471(2)
N8 C42 1.471(2)
N8 C41 1.473(2)
N8 H8 1.0000
N9 C44 1.290(2)
N9 C43 1.479(2)
N12 C61 1.486(2)
N12 C59 1.489(3)
N12 C63 1.547(3)
N12 H12A 1.0000
C1 C6 1.433(2)
C1 C2 1.437(2)
C2 C3 1.389(2)
C2 C19 1.541(2)
C3 C4 1.403(2)
C3 H3 0.9500
C4 C5 1.374(2)
C4 H4 0.9500
C5 C6 1.413(2)
C5 H5 0.9500
C6 C7 1.453(2)
C7 H7 0.9500
C8 C9 1.512(2)
C8 H8A 0.9900
C8 H8B 0.9900
C9 H9A 0.9900
C9 H9B 0.9900
C10 C11 1.507(3)
C10 H10A 0.9900
C10 H10B 0.9900
C11 H11A 0.9900
C11 H11B 0.9900
C12 C13 1.454(3)
C12 H12 0.9500
C13 C14 1.403(2)
C13 C18 1.433(2)
C14 C15 1.371(3)
C14 H14 0.9500
C15 C16 1.400(3)
C15 H15 0.9500
C16 C17 1.394(2)
C16 H16 0.9500
C17 C18 1.433(2)
C17 C23 1.536(2)
C19 C21 1.534(2)
C19 C22 1.537(2)
C19 C20 1.542(2)
C20 H20A 0.9800
C20 H20B 0.9800
C20 H20C 0.9800
C21 H21A 0.9800
C21 H21B 0.9800
C21 H21C 0.9800
C22 H22A 0.9800
C22 H22B 0.9800
C22 H22C 0.9800
C23 C24 1.533(2)
C23 C25 1.543(2)
C23 C26 1.545(2)
C24 H24A 0.9800
C24 H24B 0.9800
C24 H24C 0.9800
C25 H25A 0.9800
C25 H25B 0.9800
C25 H25C 0.9800
C26 H26A 0.9800
C26 H26B 0.9800
C26 H26C 0.9800
C27 C28 1.515(3)
C27 H27A 0.9900
C27 H27B 0.9900
C28 H28A 0.9800
C28 H28B 0.9800
C28 H28C 0.9800
C29 C30 1.511(2)
C29 H29A 0.9900
C29 H29B 0.9900
C30 H30A 0.9800
C30 H30B 0.9800
C30 H30C 0.9800
C31 C32 1.510(3)
C31 H31A 0.9900
C31 H31B 0.9900
C32 H32A 0.9800
C32 H32B 0.9800
C32 H32C 0.9800
C33 C34 1.433(2)
C33 C38 1.436(2)
C34 C35 1.391(2)
C34 C51 1.542(2)
C35 C36 1.399(2)
C35 H35 0.9500
C36 C37 1.370(3)
C36 H36 0.9500
C37 C38 1.410(2)
C37 H37 0.9500
C38 C39 1.451(2)
C39 H39 0.9500
C40 C41 1.520(2)
C40 H40A 0.9900
C40 H40B 0.9900
C41 H41A 0.9900
C41 H41B 0.9900
C42 C43 1.515(2)
C42 H42A 0.9900
C42 H42B 0.9900
C43 H43A 0.9900
C43 H43B 0.9900
C44 C45 1.456(2)
C44 H44 0.9500
C45 C46 1.411(2)
C45 C50 1.421(2)
C46 C47 1.375(2)
C46 H46 0.9500
C47 C48 1.397(2)
C47 H47 0.9500
C48 C49 1.388(2)
C48 H48 0.9500
C49 C50 1.439(2)
C49 C55 1.537(2)
C51 C53 1.536(2)
C51 C52 1.541(2)
C51 C54 1.543(2)
C52 H52A 0.9800
C52 H52B 0.9800
C52 H52C 0.9800
C53 H53A 0.9800
C53 H53B 0.9800
C53 H53C 0.9800
C54 H54A 0.9800
C54 H54B 0.9800
C54 H54C 0.9800
C55 C57 1.534(2)
C55 C56 1.543(2)
C55 C58 1.544(2)
C56 H56A 0.9800
C56 H56B 0.9800
C56 H56C 0.9800
C57 H57A 0.9800
C57 H57B 0.9800
C57 H57C 0.9800
C58 H58A 0.9800
C58 H58B 0.9800
C58 H58C 0.9800
C59 C60 1.542(4)
C59 H59A 0.9900
C59 H59B 0.9900
C60 H60A 0.9800
C60 H60B 0.9800
C60 H60C 0.9800
C61 C62 1.510(3)
C61 H61A 0.9900
C61 H61B 0.9900
C62 H62A 0.9800
C62 H62B 0.9800
C62 H62C 0.9800
C63 C64 1.528(4)
C63 H63A 0.9900
C63 H63B 0.9900
C64 H64A 0.9800
C64 H64B 0.9800
C64 H64C 0.9800

loop_
_geom_hbond_atom_site_label_D
_geom_hbond_atom_site_label_H
_geom_hbond_atom_site_label_A
_geom_hbond_distance_DA
_geom_hbond_distance_DH
_geom_hbond_distance_HA
_geom_hbond_angle_DHA
_geom_hbond_publ_flag
N6 H6 O6 2.8775(16) 1.000 1.890 169.0 no
N12 H12A O12 3.0367(19) 1.000 2.163 145.0 no
N12 H12A O13 3.020(2) 1.000 2.118 149.1 no

loop_
_geom_torsion_atom_site_label_1
_geom_torsion_atom_site_label_2
_geom_torsion_atom_site_label_3
_geom_torsion_atom_site_label_4
_geom_torsion
CE1 O3 N4 O5 173.35(14)
CE1 O3 N4 O4 -6.56(14)
CE1 O4 N4 O5 -173.28(14)
CE1 O4 N4 O3 6.63(14)
CE1 O7 N5 O8 -175.09(13)
CE1 O7 N5 O6 4.79(14)
CE1 O6 N5 O8 175.21(13)
CE1 O6 N5 O7 -4.68(13)
CE2 O11 N10 O13 177.59(14)
CE2 O11 N10 O12 -1.82(15)
CE2 O12 N10 O13 -177.64(13)
CE2 O12 N10 O11 1.79(14)
CE2 O15 N11 O16 178.57(15)
CE2 O15 N11 O14 -1.79(14)
CE2 O14 N11 O16 -178.54(15)
CE2 O14 N11 O15 1.82(14)
CE1 O1 C1 C6 -11.9(3)
CE1 O1 C1 C2 169.88(12)
O1 C1 C2 C3 -176.55(14)
C6 C1 C2 C3 5.2(2)
O1 C1 C2 C19 4.5(2)
C6 C1 C2 C19 -173.77(14)
C1 C2 C3 C4 -1.2(2)
C19 C2 C3 C4 177.73(15)
C2 C3 C4 C5 -2.5(3)
C3 C4 C5 C6 2.1(2)
C4 C5 C6 C1 1.9(2)
C4 C5 C6 C7 -167.65(15)
O1 C1 C6 C5 176.11(14)
C2 C1 C6 C5 -5.6(2)
O1 C1 C6 C7 -15.1(2)
C2 C1 C6 C7 163.19(14)
C8 N1 C7 C6 -164.75(15)
CE1 N1 C7 C6 24.2(2)
C5 C6 C7 N1 173.57(16)
C1 C6 C7 N1 4.3(3)
C7 N1 C8 C9 -151.08(14)
CE1 N1 C8 C9 20.49(17)
C10 N2 C9 C8 -175.40(14)
CE1 N2 C9 C8 55.56(15)
N1 C8 C9 N2 -49.97(18)
C9 N2 C10 C11 -171.88(14)
CE1 N2 C10 C11 -43.80(16)
C12 N3 C11 C10 121.87(16)
CE1 N3 C11 C10 -49.23(16)
N2 C10 C11 N3 62.05(18)
C11 N3 C12 C13 -179.82(16)
CE1 N3 C12 C13 -10.4(3)
N3 C12 C13 C14 -172.67(17)
N3 C12 C13 C18 5.2(3)
C18 C13 C14 C15 -1.4(3)
C12 C13 C14 C15 176.51(17)
C13 C14 C15 C16 1.3(3)
C14 C15 C16 C17 0.0(3)
C15 C16 C17 C18 -1.1(3)
C15 C16 C17 C23 -177.53(17)
CE1 O2 C18 C13 -2.9(3)
CE1 O2 C18 C17 176.45(12)
C14 C13 C18 O2 179.55(15)
C12 C13 C18 O2 1.8(2)
C14 C13 C18 C17 0.2(2)
C12 C13 C18 C17 -177.53(15)
C16 C17 C18 O2 -178.31(15)
C23 C17 C18 O2 -1.9(2)
C16 C17 C18 C13 1.0(2)
C23 C17 C18 C13 177.42(14)
C3 C2 C19 C21 118.43(17)
C1 C2 C19 C21 -62.67(19)
C3 C2 C19 C22 -1.9(2)
C1 C2 C19 C22 176.97(14)
C3 C2 C19 C20 -120.26(17)
C1 C2 C19 C20 58.64(19)
C16 C17 C23 C24 -8.2(2)
C18 C17 C23 C24 175.49(14)
C16 C17 C23 C25 111.43(17)
C18 C17 C23 C25 -64.88(18)
C16 C17 C23 C26 -127.58(16)
C18 C17 C23 C26 56.10(19)
C31 N6 C27 C28 -175.82(16)
C29 N6 C27 C28 56.6(2)
C27 N6 C29 C30 58.6(2)
C31 N6 C29 C30 -69.6(2)
C27 N6 C31 C32 69.6(2)
C29 N6 C31 C32 -161.28(18)
CE2 O9 C33 C34 -165.69(13)
CE2 O9 C33 C38 14.1(3)
O9 C33 C34 C35 176.55(14)
C38 C33 C34 C35 -3.3(2)
O9 C33 C34 C51 -3.5(2)
C38 C33 C34 C51 176.72(14)
C33 C34 C35 C36 2.0(2)
C51 C34 C35 C36 -177.96(15)
C34 C35 C36 C37 0.5(3)
C35 C36 C37 C38 -1.8(3)
C36 C37 C38 C33 0.5(2)
C36 C37 C38 C39 -176.04(15)
O9 C33 C38 C37 -177.73(14)
C34 C33 C38 C37 2.1(2)
O9 C33 C38 C39 -1.5(2)
C34 C33 C38 C39 178.31(14)
C40 N7 C39 C38 -174.74(15)
CE2 N7 C39 C38 -8.6(2)
C37 C38 C39 N7 177.83(16)
C33 C38 C39 N7 1.5(3)
C39 N7 C40 C41 118.40(15)
CE2 N7 C40 C41 -50.10(15)
C42 N8 C41 C40 -174.17(14)
CE2 N8 C41 C40 -46.52(16)
N7 C40 C41 N8 64.29(17)
C41 N8 C42 C43 -170.71(13)
CE2 N8 C42 C43 59.97(14)
C44 N9 C43 C42 -154.70(14)
CE2 N9 C43 C42 20.12(16)
N8 C42 C43 N9 -52.36(17)
C43 N9 C44 C45 -171.74(14)
CE2 N9 C44 C45 14.0(2)
N9 C44 C45 C46 179.81(15)
N9 C44 C45 C50 4.8(3)
C50 C45 C46 C47 -0.5(2)
C44 C45 C46 C47 -175.65(14)
C45 C46 C47 C48 3.5(2)
C46 C47 C48 C49 -1.6(3)
C47 C48 C49 C50 -3.3(2)
C47 C48 C49 C55 174.99(15)
CE2 O10 C50 C45 -15.0(3)
CE2 O10 C50 C49 166.54(12)
C46 C45 C50 O10 177.11(14)
C44 C45 C50 O10 -8.1(2)
C46 C45 C50 C49 -4.4(2)
C44 C45 C50 C49 170.36(14)
C48 C49 C50 O10 -175.36(14)
C55 C49 C50 O10 6.3(2)
C48 C49 C50 C45 6.1(2)
C55 C49 C50 C45 -172.16(14)
C35 C34 C51 C53 3.8(2)
C33 C34 C51 C53 -176.23(15)
C35 C34 C51 C52 -116.19(17)
C33 C34 C51 C52 63.82(19)
C35 C34 C51 C54 122.26(16)
C33 C34 C51 C54 -57.73(19)
C48 C49 C55 C57 117.69(16)
C50 C49 C55 C57 -64.06(18)
C48 C49 C55 C56 -121.27(16)
C50 C49 C55 C56 56.98(18)
C48 C49 C55 C58 -2.4(2)
C50 C49 C55 C58 175.80(14)
C61 N12 C59 C60 -67.4(2)
C63 N12 C59 C60 165.65(19)
C59 N12 C61 C62 -66.5(2)
C63 N12 C61 C62 59.1(2)
C61 N12 C63 C64 54.7(2)
C59 N12 C63 C64 -175.96(19)
